data_8103335
loop_
_publ_author_name
'Bo Xiao'

_publ_section_title
;
 Crystal structure of
 m2-oxalato-bis[(acetato)(1,10-phenanthroline-k2N,N')copper(II)],
 Cu2(C2H3O2)2(C2O4)(C12H8N2)2
;
_journal_issue 2
_journal_name_full 'Zeitschrift f\"ur Kristallographie - New Crystal Structures'
_journal_page_first 181
_journal_volume 227
_journal_year 2012
_chemical_formula_sum 'C15 H11 Cu N2 O4'
_chemical_formula_weight 346.80
_space_group_IT_number 15
_symmetry_cell_setting monoclinic
_symmetry_space_group_name_Hall '-C 2yc'
_symmetry_space_group_name_H-M 'C 1 2/c 1'
_atom_sites_solution_hydrogens geom
_atom_sites_solution_primary direct
_atom_sites_solution_secondary difmap
_audit_creation_method SHELXL-97
_audit_update_record
;
2011-09-07 # Formatted by publCIF
;
_cell_angle_alpha 90.00
_cell_angle_beta 100.876(10)
_cell_angle_gamma 90.00
_cell_formula_units_Z 8
_cell_length_a 13.5490(15)
_cell_length_b 9.8711(7)
_cell_length_c 20.4828(19)
_cell_measurement_reflns_used 1406
_cell_measurement_temperature 296(2)
_cell_measurement_theta_max 26.3142
_cell_measurement_theta_min 3.0320
_cell_volume 2690.2(4)
_computing_cell_refinement 'Bruker FRAMBO'
_computing_data_collection 'Bruker FRAMBO'
_computing_data_reduction 'Bruker SAINT'
_computing_molecular_graphics 'Bruker SHELXTL'
_computing_publication_material 'Bruker SHELXTL'
_computing_structure_refinement 'SHELXL-97 (Sheldrick, 1997)'
_computing_structure_solution 'SHELXS-97 (Sheldrick, 1990)'
_diffrn_ambient_temperature 296(2)
_diffrn_measured_fraction_theta_full 0.998
_diffrn_measured_fraction_theta_max 0.998
_diffrn_measurement_device_type 'multiwire proportional'
_diffrn_measurement_method 'phi and omega scans'
_diffrn_radiation_monochromator graphite
_diffrn_radiation_source 'fine-focus sealed tube'
_diffrn_radiation_type MoK\a
_diffrn_radiation_wavelength 0.71073
_diffrn_reflns_av_R_equivalents 0.0495
_diffrn_reflns_av_sigmaI/netI 0.1313
_diffrn_reflns_limit_h_max 14
_diffrn_reflns_limit_h_min -16
_diffrn_reflns_limit_k_max 11
_diffrn_reflns_limit_k_min -11
_diffrn_reflns_limit_l_max 17
_diffrn_reflns_limit_l_min -24
_diffrn_reflns_number 4987
_diffrn_reflns_theta_full 25.50
_diffrn_reflns_theta_max 25.50
_diffrn_reflns_theta_min 3.06
_diffrn_standards_decay_% 0
_diffrn_standards_interval_count 0
_diffrn_standards_interval_time 0
_diffrn_standards_number 0
_exptl_absorpt_coefficient_mu 1.644
_exptl_absorpt_correction_T_max 0.7562
_exptl_absorpt_correction_T_min 0.7036
_exptl_absorpt_correction_type multi-scan
_exptl_absorpt_process_details sadabs
_exptl_crystal_colour blue
_exptl_crystal_density_diffrn 1.712
_exptl_crystal_density_method 'not measured'
_exptl_crystal_description block
_exptl_crystal_F_000 1408
_exptl_crystal_size_max 0.23
_exptl_crystal_size_mid 0.21
_exptl_crystal_size_min 0.18
_refine_diff_density_max 0.333
_refine_diff_density_min -0.393
_refine_diff_density_rms 0.074
_refine_ls_extinction_method none
_refine_ls_goodness_of_fit_ref 1.024
_refine_ls_hydrogen_treatment constr
_refine_ls_matrix_type full
_refine_ls_number_parameters 200
_refine_ls_number_reflns 2503
_refine_ls_number_restraints 0
_refine_ls_restrained_S_all 1.024
_refine_ls_R_factor_all 0.1118
_refine_ls_R_factor_gt 0.0455
_refine_ls_shift/su_max 0.001
_refine_ls_shift/su_mean 0.000
_refine_ls_structure_factor_coef Fsqd
_refine_ls_weighting_details 'calc w=1/[\s^2^(Fo^2^)+(0.0058P)^2^+0.0000P] where P=(Fo^2^+2Fc^2^)/3'
_refine_ls_weighting_scheme calc
_refine_ls_wR_factor_gt 0.0478
_refine_ls_wR_factor_ref 0.0510
_reflns_number_gt 1201
_reflns_number_total 2503
_reflns_threshold_expression >2sigma(I)
_cod_data_source_file 1267-3676.cff
_cod_data_source_block a
_cod_depositor_comments
;
The following automatic conversions were performed:

'_symmetry_cell_setting' value 'Monoclinic' changed to 'monoclinic'
according to /home/saulius/struct/CIF-dictionaries/cif_core.dic
dictionary named 'cif_core.dic' version 2.4.1 from 2010-06-29.

Automatic conversion script
Id: cif_fix_values 1891 2012-01-12 08:04:46Z andrius 
;
_cod_original_sg_symbol_H-M C2/c
_cod_database_code 8103335

loop_
_symmetry_equiv_pos_as_xyz
'x, y, z'
'-x, y, -z+1/2'
'x+1/2, y+1/2, z'
'-x+1/2, y+1/2, -z+1/2'
'-x, -y, -z'
'x, -y, z-1/2'
'-x+1/2, -y+1/2, -z'
'x+1/2, -y+1/2, z-1/2'

loop_
_atom_site_label
_atom_site_type_symbol
_atom_site_fract_x
_atom_site_fract_y
_atom_site_fract_z
_atom_site_U_iso_or_equiv
_atom_site_adp_type
_atom_site_occupancy
_atom_site_symmetry_multiplicity
_atom_site_calc_flag
_atom_site_refinement_flags
Cu1 Cu 0.30486(5) 1.08642(5) 0.60746(3) 0.04144(18) Uani 1 1 d .
O1 O 0.3698(2) 1.2359(3) 0.66348(17) 0.0498(10) Uani 1 1 d .
O2 O 0.2806(2) 1.1325(3) 0.72928(16) 0.0587(12) Uani 1 1 d .
O3 O 0.3593(2) 1.1474(3) 0.51519(15) 0.0475(9) Uani 1 1 d .
O4 O 0.3087(2) 1.3003(3) 0.43550(16) 0.0550(10) Uani 1 1 d .
N1 N 0.4145(3) 0.9530(3) 0.63878(16) 0.0321(10) Uani 1 1 d .
N2 N 0.2280(3) 0.9136(4) 0.58142(15) 0.0329(9) Uani 1 1 d .
C1 C 0.5097(4) 0.9781(5) 0.6673(2) 0.0471(14) Uani 1 1 d .
H1 H 0.5300 1.0674 0.6758 0.056 Uiso 1 1 calc R
C2 C 0.5804(4) 0.8732(6) 0.6851(2) 0.0547(15) Uani 1 1 d .
H2 H 0.6470 0.8934 0.7032 0.066 Uiso 1 1 calc R
C3 C 0.5502(4) 0.7429(5) 0.6755(3) 0.0572(17) Uani 1 1 d .
H3 H 0.5956 0.6730 0.6888 0.069 Uiso 1 1 calc R
C4 C 0.4530(4) 0.7135(5) 0.6465(2) 0.0369(13) Uani 1 1 d .
C5 C 0.4121(4) 0.5806(6) 0.6342(2) 0.0556(15) Uani 1 1 d .
H5 H 0.4535 0.5058 0.6455 0.067 Uiso 1 1 calc R
C6 C 0.3166(5) 0.5619(5) 0.6070(3) 0.0585(15) Uani 1 1 d .
H6 H 0.2936 0.4731 0.6012 0.070 Uiso 1 1 calc R
C7 C 0.2477(4) 0.6658(5) 0.5864(2) 0.0414(13) Uani 1 1 d .
C8 C 0.1466(4) 0.6563(5) 0.5565(2) 0.0518(16) Uani 1 1 d .
H8 H 0.1185 0.5707 0.5478 0.062 Uiso 1 1 calc R
C9 C 0.0884(4) 0.7649(5) 0.5398(2) 0.0507(15) Uani 1 1 d .
H9 H 0.0210 0.7561 0.5201 0.061 Uiso 1 1 calc R
C10 C 0.1327(4) 0.8927(5) 0.5531(2) 0.0449(14) Uani 1 1 d .
H10 H 0.0924 0.9684 0.5413 0.054 Uiso 1 1 calc R
C11 C 0.2842(4) 0.8019(4) 0.5979(2) 0.0323(12) Uani 1 1 d .
C12 C 0.3865(4) 0.8217(4) 0.6283(2) 0.0339(13) Uani 1 1 d .
C13 C 0.3351(4) 1.2254(5) 0.7186(3) 0.0405(14) Uani 1 1 d .
C14 C 0.3667(3) 1.3362(4) 0.7685(2) 0.0544(15) Uani 1 1 d .
H14A H 0.3177 1.3451 0.7966 0.082 Uiso 1 1 calc R
H14B H 0.3716 1.4201 0.7456 0.082 Uiso 1 1 calc R
H14C H 0.4308 1.3143 0.7952 0.082 Uiso 1 1 calc R
C18 C 0.2994(4) 1.2339(5) 0.4870(3) 0.0431(15) Uani 1 1 d .

loop_
_atom_site_aniso_label
_atom_site_aniso_U_11
_atom_site_aniso_U_22
_atom_site_aniso_U_33
_atom_site_aniso_U_23
_atom_site_aniso_U_13
_atom_site_aniso_U_12
Cu1 0.0435(4) 0.0354(3) 0.0410(3) 0.0020(4) -0.0033(3) 0.0020(4)
O1 0.058(3) 0.0376(19) 0.050(2) -0.0004(17) 0.000(2) 0.0047(17)
O2 0.054(3) 0.041(2) 0.080(3) 0.0042(19) 0.011(2) -0.0142(18)
O3 0.045(2) 0.0370(18) 0.056(2) 0.0076(15) -0.0035(19) 0.0098(17)
O4 0.059(3) 0.049(2) 0.056(3) 0.0102(19) 0.008(2) -0.001(2)
N1 0.029(3) 0.032(2) 0.033(2) -0.0012(17) -0.002(2) 0.003(2)
N2 0.030(2) 0.033(2) 0.033(2) 0.003(2) -0.0005(19) 0.012(3)
C1 0.039(4) 0.050(3) 0.051(4) -0.009(3) 0.004(3) -0.006(3)
C2 0.025(3) 0.088(4) 0.047(3) 0.000(3) -0.004(3) 0.013(4)
C3 0.064(5) 0.042(3) 0.060(4) 0.006(3) -0.002(4) 0.015(4)
C4 0.039(4) 0.033(3) 0.034(3) 0.000(3) -0.006(3) 0.004(3)
C5 0.077(4) 0.047(3) 0.043(3) 0.010(3) 0.012(3) 0.014(4)
C6 0.086(5) 0.039(3) 0.049(3) -0.004(3) 0.010(3) -0.014(4)
C7 0.048(4) 0.040(3) 0.036(3) -0.006(3) 0.006(3) -0.007(3)
C8 0.066(5) 0.047(3) 0.042(3) -0.013(3) 0.010(3) -0.025(3)
C9 0.039(4) 0.063(4) 0.047(4) -0.007(3) -0.001(3) -0.018(3)
C10 0.040(4) 0.059(4) 0.034(3) 0.003(3) 0.003(3) 0.009(4)
C11 0.039(4) 0.035(3) 0.022(3) -0.005(2) 0.005(3) -0.013(3)
C12 0.043(4) 0.028(3) 0.028(3) -0.001(2) 0.002(3) -0.014(3)
C13 0.036(4) 0.042(3) 0.038(4) 0.004(3) -0.009(3) 0.020(3)
C14 0.055(4) 0.061(3) 0.046(3) -0.018(3) 0.007(3) -0.007(3)
C18 0.056(4) 0.038(3) 0.032(3) -0.009(2) 0.000(3) -0.025(4)

loop_
_atom_type_symbol
_atom_type_description
_atom_type_scat_dispersion_real
_atom_type_scat_dispersion_imag
_atom_type_scat_source
C C 0.0033 0.0016 'International Tables Vol C Tables 4.2.6.8 and 6.1.1.4'
H H 0.0000 0.0000 'International Tables Vol C Tables 4.2.6.8 and 6.1.1.4'
N N 0.0061 0.0033 'International Tables Vol C Tables 4.2.6.8 and 6.1.1.4'
O O 0.0106 0.0060 'International Tables Vol C Tables 4.2.6.8 and 6.1.1.4'
Cu Cu 0.3201 1.2651 'International Tables Vol C Tables 4.2.6.8 and 6.1.1.4'

loop_
_geom_angle_atom_site_label_1
_geom_angle_atom_site_label_2
_geom_angle_atom_site_label_3
_geom_angle
_geom_angle_site_symmetry_1
_geom_angle_site_symmetry_3
O4 Cu1 O1 93.48(12) 7_576 .
O4 Cu1 N1 171.14(14) 7_576 .
O1 Cu1 N1 94.77(13) . .
O4 Cu1 N2 92.34(14) 7_576 .
O1 Cu1 N2 159.76(14) . .
N1 Cu1 N2 80.97(15) . .
O4 Cu1 O3 79.89(12) 7_576 .
O1 Cu1 O3 96.20(13) . .
N1 Cu1 O3 96.01(13) . .
N2 Cu1 O3 103.91(11) . .
C13 O1 Cu1 104.5(3) . .
C18 O3 Cu1 106.7(3) . .
C18 O4 Cu1 118.2(4) . 7_576
C1 N1 C12 117.8(4) . .
C1 N1 Cu1 128.1(3) . .
C12 N1 Cu1 114.2(3) . .
C10 N2 C11 116.1(4) . .
C10 N2 Cu1 131.1(3) . .
C11 N2 Cu1 112.7(3) . .
N1 C1 C2 122.0(4) . .
N1 C1 H1 119.0 . .
C2 C1 H1 119.0 . .
C3 C2 C1 119.2(5) . .
C3 C2 H2 120.4 . .
C1 C2 H2 120.4 . .
C2 C3 C4 120.2(5) . .
C2 C3 H3 119.9 . .
C4 C3 H3 119.9 . .
C3 C4 C12 118.1(4) . .
C3 C4 C5 125.5(5) . .
C12 C4 C5 116.3(5) . .
C6 C5 C4 121.3(6) . .
C6 C5 H5 119.3 . .
C4 C5 H5 119.3 . .
C5 C6 C7 124.7(5) . .
C5 C6 H6 117.6 . .
C7 C6 H6 117.6 . .
C8 C7 C6 128.9(5) . .
C8 C7 C11 114.5(5) . .
C6 C7 C11 116.5(5) . .
C9 C8 C7 122.8(5) . .
C9 C8 H8 118.6 . .
C7 C8 H8 118.6 . .
C8 C9 C10 117.5(5) . .
C8 C9 H9 121.2 . .
C10 C9 H9 121.2 . .
N2 C10 C9 124.8(5) . .
N2 C10 H10 117.6 . .
C9 C10 H10 117.6 . .
N2 C11 C12 117.1(4) . .
N2 C11 C7 124.3(4) . .
C12 C11 C7 118.6(5) . .
N1 C12 C4 122.6(4) . .
N1 C12 C11 115.0(4) . .
C4 C12 C11 122.4(4) . .
O2 C13 O1 122.8(5) . .
O2 C13 C14 121.9(5) . .
O1 C13 C14 115.3(5) . .
C13 C14 H14A 109.5 . .
C13 C14 H14B 109.5 . .
H14A C14 H14B 109.5 . .
C13 C14 H14C 109.5 . .
H14A C14 H14C 109.5 . .
H14B C14 H14C 109.5 . .
O3 C18 O4 125.6(5) . .
O3 C18 C18 120.4(6) . 7_576
O4 C18 C18 113.9(6) . 7_576

loop_
_geom_bond_atom_site_label_1
_geom_bond_atom_site_label_2
_geom_bond_distance
_geom_bond_site_symmetry_2
Cu1 O4 1.970(3) 7_576
Cu1 O1 1.972(3) .
Cu1 N1 1.999(3) .
Cu1 N2 2.018(4) .
Cu1 O3 2.237(3) .
O1 C13 1.307(5) .
O2 C13 1.223(5) .
O3 C18 1.243(5) .
O4 C18 1.268(5) .
O4 Cu1 1.970(3) 7_576
N1 C1 1.335(5) .
N1 C12 1.356(5) .
N2 C10 1.327(5) .
N2 C11 1.346(5) .
C1 C2 1.411(6) .
C1 H1 0.9300 .
C2 C3 1.353(6) .
C2 H2 0.9300 .
C3 C4 1.370(6) .
C3 H3 0.9300 .
C4 C12 1.402(6) .
C4 C5 1.428(7) .
C5 C6 1.321(6) .
C5 H5 0.9300 .
C6 C7 1.398(6) .
C6 H6 0.9300 .
C7 C8 1.393(6) .
C7 C11 1.436(5) .
C8 C9 1.337(6) .
C8 H8 0.9300 .
C9 C10 1.401(6) .
C9 H9 0.9300 .
C10 H10 0.9300 .
C11 C12 1.421(5) .
C13 C14 1.503(5) .
C14 H14A 0.9600 .
C14 H14B 0.9600 .
C14 H14C 0.9600 .
C18 C18 1.564(9) 7_576

loop_
_geom_torsion_atom_site_label_1
_geom_torsion_atom_site_label_2
_geom_torsion_atom_site_label_3
_geom_torsion_atom_site_label_4
_geom_torsion
_geom_torsion_site_symmetry_1
_geom_torsion_site_symmetry_4
O4 Cu1 O1 C13 92.2(3) 7_576 .
N1 Cu1 O1 C13 -91.0(3) . .
N2 Cu1 O1 C13 -14.2(5) . .
O3 Cu1 O1 C13 172.4(3) . .
O4 Cu1 O3 C18 8.1(3) 7_576 .
O1 Cu1 O3 C18 -84.3(3) . .
N1 Cu1 O3 C18 -179.8(3) . .
N2 Cu1 O3 C18 98.0(3) . .
O4 Cu1 N1 C1 137.9(9) 7_576 .
O1 Cu1 N1 C1 -20.8(4) . .
N2 Cu1 N1 C1 179.2(4) . .
O3 Cu1 N1 C1 76.0(4) . .
O4 Cu1 N1 C12 -41.4(11) 7_576 .
O1 Cu1 N1 C12 160.0(3) . .
N2 Cu1 N1 C12 -0.1(3) . .
O3 Cu1 N1 C12 -103.3(3) . .
O4 Cu1 N2 C10 -7.0(4) 7_576 .
O1 Cu1 N2 C10 99.7(5) . .
N1 Cu1 N2 C10 178.8(4) . .
O3 Cu1 N2 C10 -87.1(4) . .
O4 Cu1 N2 C11 175.1(3) 7_576 .
O1 Cu1 N2 C11 -78.2(5) . .
N1 Cu1 N2 C11 1.0(3) . .
O3 Cu1 N2 C11 95.0(3) . .
C12 N1 C1 C2 1.3(7) . .
Cu1 N1 C1 C2 -177.9(3) . .
N1 C1 C2 C3 -2.8(8) . .
C1 C2 C3 C4 2.6(8) . .
C2 C3 C4 C12 -1.1(8) . .
C2 C3 C4 C5 -179.5(5) . .
C3 C4 C5 C6 178.6(5) . .
C12 C4 C5 C6 0.1(7) . .
C4 C5 C6 C7 1.7(8) . .
C5 C6 C7 C8 178.9(5) . .
C5 C6 C7 C11 -2.0(8) . .
C6 C7 C8 C9 179.2(5) . .
C11 C7 C8 C9 0.1(7) . .
C7 C8 C9 C10 0.3(8) . .
C11 N2 C10 C9 0.0(6) . .
Cu1 N2 C10 C9 -177.8(3) . .
C8 C9 C10 N2 -0.4(7) . .
C10 N2 C11 C12 -179.9(4) . .
Cu1 N2 C11 C12 -1.7(5) . .
C10 N2 C11 C7 0.4(6) . .
Cu1 N2 C11 C7 178.6(3) . .
C8 C7 C11 N2 -0.4(6) . .
C6 C7 C11 N2 -179.7(5) . .
C8 C7 C11 C12 179.9(4) . .
C6 C7 C11 C12 0.6(6) . .
C1 N1 C12 C4 0.2(6) . .
Cu1 N1 C12 C4 179.6(3) . .
C1 N1 C12 C11 179.9(4) . .
Cu1 N1 C12 C11 -0.8(5) . .
C3 C4 C12 N1 -0.4(7) . .
C5 C4 C12 N1 178.2(4) . .
C3 C4 C12 C11 -180.0(5) . .
C5 C4 C12 C11 -1.4(6) . .
N2 C11 C12 N1 1.7(6) . .
C7 C11 C12 N1 -178.6(4) . .
N2 C11 C12 C4 -178.7(4) . .
C7 C11 C12 C4 1.0(6) . .
Cu1 O1 C13 O2 4.9(5) . .
Cu1 O1 C13 C14 -175.0(3) . .
Cu1 O3 C18 O4 174.5(4) . .
Cu1 O3 C18 C18 -7.5(6) . 7_576
Cu1 O4 C18 O3 171.7(3) 7_576 .
Cu1 O4 C18 C18 -6.4(6) 7_576 7_576
